data_7210942
loop_
_publ_author_name
'Niranjana, P.'
'Pati, Anita'
'Porwal, Suheel K.'
'Ramkumar, Venkatachalam'
'Gharpure, Santosh J.'
'Chand, Dillip Kumar'

_publ_section_title
;
 Coordination polymers via self-assembly of silver(i) and
 cis-bis-nitrile-oxa-bowl derivatives
;
_journal_issue 45
_journal_name_full CrystEngComm
_journal_page_first 9623
_journal_paper_doi 10.1039/c3ce41003j
_journal_volume 15
_journal_year 2013
_chemical_formula_moiety 'C22 H23 Ag N4 O4, F6 P'
_chemical_formula_sum 'C22 H23 Ag F6 N4 O4 P'
_chemical_formula_weight 660.28
_chemical_name_systematic
;

 ?

;
_space_group_IT_number 14
_symmetry_cell_setting monoclinic
_symmetry_space_group_name_Hall '-P 2ybc'
_symmetry_space_group_name_H-M 'P 1 21/c 1'
_atom_sites_solution_hydrogens geom
_atom_sites_solution_primary direct
_atom_sites_solution_secondary difmap
_audit_creation_method SHELXL-97
_cell_angle_alpha 90.00
_cell_angle_beta 92.214(2)
_cell_angle_gamma 90.00
_cell_formula_units_Z 4
_cell_length_a 11.2301(6)
_cell_length_b 19.1920(11)
_cell_length_c 11.8597(6)
_cell_measurement_reflns_used 5891
_cell_measurement_temperature 298(2)
_cell_measurement_theta_max 25.67
_cell_measurement_theta_min 2.67
_cell_volume 2554.2(2)
_computing_cell_refinement APEXII,Bruker,2004
_computing_data_collection APEXII,Bruker,2004
_computing_data_reduction SAINT,Bruker,2004
_computing_molecular_graphics 'ORTEP-3 (Farrugia, 1997)'
_computing_publication_material 'SHELXL-97 (Sheldrick, 2008)'
_computing_structure_refinement 'SHELXL-97 (Sheldrick, 2008)'
_computing_structure_solution 'SHELXS-97 (Sheldrick, 2008)'
_diffrn_ambient_temperature 298(2)
_diffrn_measured_fraction_theta_full 0.927
_diffrn_measured_fraction_theta_max 0.927
_diffrn_measurement_device_type 'Bruker APEXII CCD area detector'
_diffrn_measurement_method 'phi and omega scans'
_diffrn_radiation_monochromator graphite
_diffrn_radiation_source 'fine-focus sealed tube'
_diffrn_radiation_type MoK\a
_diffrn_radiation_wavelength 0.71073
_diffrn_reflns_av_R_equivalents 0.0278
_diffrn_reflns_av_sigmaI/netI 0.0277
_diffrn_reflns_limit_h_max 12
_diffrn_reflns_limit_h_min -13
_diffrn_reflns_limit_k_max 22
_diffrn_reflns_limit_k_min -15
_diffrn_reflns_limit_l_max 11
_diffrn_reflns_limit_l_min -14
_diffrn_reflns_number 15074
_diffrn_reflns_theta_full 25.00
_diffrn_reflns_theta_max 25.00
_diffrn_reflns_theta_min 1.81
_exptl_absorpt_coefficient_mu 0.933
_exptl_absorpt_correction_T_max 0.8963
_exptl_absorpt_correction_T_min 0.8354
_exptl_absorpt_correction_type multi-scan
_exptl_absorpt_process_details 'SADABS (Bruker,2004)'
_exptl_crystal_colour white
_exptl_crystal_density_diffrn 1.717
_exptl_crystal_density_method 'not measured'
_exptl_crystal_description Block
_exptl_crystal_F_000 1324
_exptl_crystal_size_max 0.20
_exptl_crystal_size_mid 0.15
_exptl_crystal_size_min 0.12
_refine_diff_density_max 0.948
_refine_diff_density_min -0.714
_refine_diff_density_rms 0.095
_refine_ls_extinction_method none
_refine_ls_goodness_of_fit_ref 1.054
_refine_ls_hydrogen_treatment mixed
_refine_ls_matrix_type full
_refine_ls_number_parameters 343
_refine_ls_number_reflns 4169
_refine_ls_number_restraints 2
_refine_ls_restrained_S_all 1.054
_refine_ls_R_factor_all 0.0823
_refine_ls_R_factor_gt 0.0631
_refine_ls_shift/su_max 0.001
_refine_ls_shift/su_mean 0.000
_refine_ls_structure_factor_coef Fsqd
_refine_ls_weighting_details 'calc w=1/[\s^2^(Fo^2^)+(0.0932P)^2^+8.2549P] where P=(Fo^2^+2Fc^2^)/3'
_refine_ls_weighting_scheme calc
_refine_ls_wR_factor_gt 0.1737
_refine_ls_wR_factor_ref 0.1949
_reflns_number_gt 3112
_reflns_number_total 4169
_reflns_threshold_expression >2sigma(I)
_cod_data_source_file c3ce41003j.txt
_cod_data_source_block new
_cod_depositor_comments
;
The following automatic conversions were performed:

'_symmetry_cell_setting' value 'Monoclinic' changed to 'monoclinic'
according to /home/saulius/struct/CIF-dictionaries/cif_core.dic
dictionary named 'cif_core.dic' version 2.4.2 from 2011-04-26.

Automatic conversion script
Id: cif_fix_values 1891 2012-01-12 08:04:46Z andrius 
;
_cod_original_sg_symbol_H-M P2(1)/c
_cod_database_code 7210942

loop_
_symmetry_equiv_pos_as_xyz
'x, y, z'
'-x, y+1/2, -z+1/2'
'-x, -y, -z'
'x, -y-1/2, z-1/2'

loop_
_atom_site_label
_atom_site_type_symbol
_atom_site_fract_x
_atom_site_fract_y
_atom_site_fract_z
_atom_site_U_iso_or_equiv
_atom_site_adp_type
_atom_site_occupancy
_atom_site_symmetry_multiplicity
_atom_site_calc_flag
_atom_site_refinement_flags
Ag1 Ag 0.44732(5) 0.74442(3) 0.38642(5) 0.0660(3) Uani 1 1 d .
C1 C 0.5791(12) 0.4166(5) 0.8160(8) 0.158(7) Uani 1 1 d D
H1 H 0.5084 0.4310 0.7709 0.189 Uiso 1 1 calc R
C2 C 0.7790(13) 0.4136(8) 0.7845(17) 0.33(2) Uani 1 1 d D
H2A H 0.8370 0.4104 0.7263 0.398 Uiso 1 1 calc R
H2B H 0.8076 0.3874 0.8500 0.398 Uiso 1 1 calc R
C3 C 0.7564(10) 0.4866(8) 0.8141(9) 0.133(5) Uani 1 1 d .
C4 C 0.7458(8) 0.5416(5) 0.7244(8) 0.093(3) Uani 1 1 d .
H4 H 0.8070 0.5772 0.7391 0.111 Uiso 1 1 calc R
C5 C 0.7463(12) 0.5206(5) 0.6016(10) 0.110(4) Uani 1 1 d .
H5A H 0.7693 0.5593 0.5547 0.132 Uiso 1 1 calc R
H5B H 0.8005 0.4820 0.5907 0.132 Uiso 1 1 calc R
C6 C 0.5574(10) 0.5481(5) 0.6274(8) 0.101(3) Uani 1 1 d .
H6 H 0.4841 0.5246 0.6488 0.121 Uiso 1 1 calc R
C7 C 0.6234(8) 0.5742(4) 0.7356(7) 0.078(2) Uani 1 1 d .
H7 H 0.6288 0.6252 0.7358 0.093 Uiso 1 1 calc R
C8 C 0.5750(8) 0.5483(4) 0.8430(7) 0.086(2) Uani 1 1 d .
H8A H 0.4899 0.5399 0.8340 0.103 Uiso 1 1 calc R
H8B H 0.5889 0.5820 0.9030 0.103 Uiso 1 1 calc R
C9 C 0.6405(8) 0.4811(4) 0.8698(6) 0.078(2) Uani 1 1 d .
H9 H 0.6527 0.4751 0.9514 0.093 Uiso 1 1 calc R
C10 C 0.5246(9) 0.6063(5) 0.5497(8) 0.088(3) Uani 1 1 d .
C11 C 0.7335(7) 0.7260(4) 0.3148(6) 0.0618(17) Uani 1 1 d .
C12 C 0.8621(6) 0.7191(4) 0.3410(5) 0.0571(16) Uani 1 1 d .
H12 H 0.8959 0.6833 0.2928 0.068 Uiso 1 1 calc R
C13 C 0.8897(6) 0.7014(3) 0.4661(5) 0.0546(15) Uani 1 1 d .
H13 H 0.8190 0.6827 0.5015 0.066 Uiso 1 1 calc R
C14 C 0.9973(6) 0.6523(4) 0.4849(6) 0.0631(18) Uani 1 1 d .
H14A H 0.9712 0.6059 0.5050 0.076 Uiso 1 1 calc R
H14B H 1.0432 0.6493 0.4174 0.076 Uiso 1 1 calc R
C15 C 1.0711(6) 0.6852(4) 0.5818(5) 0.0566(16) Uani 1 1 d .
H15 H 1.0456 0.6703 0.6561 0.068 Uiso 1 1 calc R
C16 C 1.2045(6) 0.6756(4) 0.5675(5) 0.0624(17) Uani 1 1 d .
H16 H 1.2209 0.6276 0.5449 0.075 Uiso 1 1 calc R
C17 C 1.1530(7) 0.7799(4) 0.4804(7) 0.071(2) Uani 1 1 d .
H17A H 1.1187 0.7874 0.4050 0.086 Uiso 1 1 calc R
H17B H 1.1951 0.8219 0.5041 0.086 Uiso 1 1 calc R
C18 C 1.0547(6) 0.7638(3) 0.5617(6) 0.0586(17) Uani 1 1 d .
H18 H 1.0681 0.7895 0.6325 0.070 Uiso 1 1 calc R
C19 C 0.9263(6) 0.7721(3) 0.5182(6) 0.0580(16) Uani 1 1 d .
H19 H 0.8752 0.7832 0.5809 0.070 Uiso 1 1 calc R
C20 C 0.9049(7) 0.8241(4) 0.4228(7) 0.073(2) Uani 1 1 d .
H20A H 0.8255 0.8437 0.4247 0.088 Uiso 1 1 calc R
H20B H 0.9627 0.8616 0.4277 0.088 Uiso 1 1 calc R
C21 C 0.4539(10) 0.8647(5) 0.6007(8) 0.091(3) Uani 1 1 d .
C22 C 0.2757(6) 0.8068(4) 0.1721(6) 0.0599(17) Uani 1 1 d .
F1 F 0.7482(11) 0.4601(6) 0.2658(16) 0.291(9) Uani 1 1 d .
F2 F 0.7887(13) 0.5631(5) 0.3034(9) 0.236(6) Uani 1 1 d .
F3 F 0.7445(14) 0.5393(9) 0.1376(10) 0.289(8) Uani 1 1 d .
F4 F 0.9199(11) 0.5668(6) 0.1887(14) 0.271(7) Uani 1 1 d .
F5 F 0.875(2) 0.4665(9) 0.1308(13) 0.367(11) Uani 1 1 d .
F6 F 0.9238(11) 0.4778(9) 0.2884(17) 0.334(11) Uani 1 1 d .
N1 N 0.4986(8) 0.6508(4) 0.4943(7) 0.103(3) Uani 1 1 d .
N2 N 0.6359(7) 0.7351(4) 0.2965(7) 0.092(2) Uani 1 1 d .
N3 N 0.4761(8) 0.8258(4) 0.5335(6) 0.094(2) Uani 1 1 d .
N4 N 0.3310(6) 0.7903(4) 0.2486(5) 0.0750(17) Uani 1 1 d .
O1 O 0.6659(15) 0.3889(5) 0.7446(9) 0.297(12) Uani 1 1 d D
O2 O 0.6281(11) 0.5007(3) 0.5767(7) 0.147(4) Uani 1 1 d .
O3 O 1.2341(5) 0.7219(3) 0.4801(4) 0.0751(14) Uani 1 1 d .
O4 O 0.9186(5) 0.7839(3) 0.3222(4) 0.0730(14) Uani 1 1 d .
P1 P 0.8337(2) 0.51057(13) 0.2174(2) 0.0902(7) Uani 1 1 d .

loop_
_atom_site_aniso_label
_atom_site_aniso_U_11
_atom_site_aniso_U_22
_atom_site_aniso_U_33
_atom_site_aniso_U_23
_atom_site_aniso_U_13
_atom_site_aniso_U_12
Ag1 0.0611(4) 0.0758(4) 0.0606(4) 0.0083(3) -0.0065(3) 0.0095(3)
C1 0.37(2) 0.056(5) 0.048(5) 0.003(5) -0.021(8) -0.018(8)
C2 0.51(4) 0.29(3) 0.20(2) 0.090(19) 0.15(2) 0.36(3)
C3 0.097(7) 0.216(15) 0.084(7) 0.018(8) -0.003(6) 0.073(9)
C4 0.088(6) 0.089(6) 0.101(7) -0.018(5) 0.000(5) -0.034(5)
C5 0.160(11) 0.061(5) 0.111(8) -0.013(5) 0.048(8) -0.017(6)
C6 0.143(9) 0.066(5) 0.090(7) 0.017(5) -0.039(6) -0.026(6)
C7 0.108(6) 0.043(4) 0.082(6) -0.004(4) -0.006(5) -0.003(4)
C8 0.097(6) 0.068(5) 0.092(6) -0.031(5) 0.005(5) 0.010(4)
C9 0.119(7) 0.072(5) 0.042(4) -0.011(4) 0.001(4) 0.003(5)
C10 0.103(7) 0.068(5) 0.090(6) 0.010(5) -0.024(5) -0.013(5)
C11 0.056(4) 0.069(4) 0.061(4) 0.002(3) -0.001(3) 0.004(3)
C12 0.055(4) 0.068(4) 0.047(4) 0.001(3) 0.000(3) 0.007(3)
C13 0.052(4) 0.062(4) 0.050(4) 0.005(3) 0.002(3) -0.012(3)
C14 0.060(4) 0.057(4) 0.070(5) -0.002(3) -0.016(3) -0.007(3)
C15 0.062(4) 0.063(4) 0.045(3) 0.001(3) 0.000(3) -0.008(3)
C16 0.063(4) 0.075(4) 0.048(4) -0.009(3) -0.010(3) 0.000(3)
C17 0.065(5) 0.074(5) 0.075(5) 0.005(4) -0.002(4) -0.021(4)
C18 0.067(4) 0.058(4) 0.050(4) -0.015(3) 0.000(3) -0.009(3)
C19 0.067(4) 0.056(4) 0.051(4) -0.006(3) 0.007(3) 0.000(3)
C20 0.077(5) 0.059(4) 0.084(5) 0.006(4) -0.002(4) 0.000(4)
C21 0.145(9) 0.060(5) 0.068(5) 0.001(4) -0.013(5) -0.009(5)
C22 0.061(4) 0.066(4) 0.052(4) 0.000(3) -0.004(3) 0.006(3)
F1 0.178(10) 0.138(8) 0.56(3) 0.035(12) 0.059(13) -0.046(7)
F2 0.385(17) 0.153(8) 0.174(8) -0.041(7) 0.069(10) -0.022(10)
F3 0.300(16) 0.358(18) 0.198(10) 0.007(12) -0.131(10) 0.106(14)
F4 0.252(13) 0.146(8) 0.427(19) 0.034(10) 0.152(14) -0.030(8)
F5 0.54(3) 0.308(18) 0.256(15) -0.151(14) 0.045(17) 0.17(2)
F6 0.186(11) 0.335(18) 0.47(2) 0.249(18) -0.092(13) 0.025(10)
N1 0.122(6) 0.071(5) 0.115(6) 0.026(5) -0.021(5) 0.005(4)
N2 0.067(5) 0.114(6) 0.095(6) 0.013(4) -0.006(4) 0.007(4)
N3 0.134(7) 0.074(4) 0.073(5) -0.007(4) 0.002(4) -0.009(4)
N4 0.077(4) 0.089(5) 0.059(4) 0.012(3) -0.011(3) 0.014(3)
O1 0.73(4) 0.068(5) 0.105(7) -0.028(5) 0.184(14) -0.026(11)
O2 0.273(12) 0.051(3) 0.110(6) -0.021(4) -0.070(7) 0.015(5)
O3 0.064(3) 0.108(4) 0.053(3) 0.011(3) 0.007(2) -0.002(3)
O4 0.075(3) 0.088(4) 0.056(3) 0.023(3) 0.006(2) -0.015(3)
P1 0.0933(17) 0.0705(14) 0.1053(19) -0.0055(13) -0.0155(14) 0.0034(12)

loop_
_atom_type_symbol
_atom_type_description
_atom_type_scat_dispersion_real
_atom_type_scat_dispersion_imag
_atom_type_scat_source
C C 0.0033 0.0016 'International Tables Vol C Tables 4.2.6.8 and 6.1.1.4'
H H 0.0000 0.0000 'International Tables Vol C Tables 4.2.6.8 and 6.1.1.4'
N N 0.0061 0.0033 'International Tables Vol C Tables 4.2.6.8 and 6.1.1.4'
O O 0.0106 0.0060 'International Tables Vol C Tables 4.2.6.8 and 6.1.1.4'
F F 0.0171 0.0103 'International Tables Vol C Tables 4.2.6.8 and 6.1.1.4'
P P 0.1023 0.0942 'International Tables Vol C Tables 4.2.6.8 and 6.1.1.4'
Ag Ag -0.8971 1.1015 'International Tables Vol C Tables 4.2.6.8 and 6.1.1.4'

loop_
_geom_angle_atom_site_label_1
_geom_angle_atom_site_label_2
_geom_angle_atom_site_label_3
_geom_angle
_geom_angle_site_symmetry_1
_geom_angle_site_symmetry_3
N4 Ag1 N1 148.7(3) . .
N4 Ag1 N3 109.9(3) . .
N1 Ag1 N3 94.8(3) . .
N4 Ag1 N2 101.8(3) . .
N1 Ag1 N2 89.0(3) . .
N3 Ag1 N2 106.2(3) . .
O1 C1 C21 110.3(8) . 2_646
O1 C1 C9 103.9(8) . .
C21 C1 C9 112.9(7) 2_646 .
O1 C1 H1 109.9 . .
C21 C1 H1 109.9 2_646 .
C9 C1 H1 109.9 . .
O1 C2 C3 103.8(9) . .
O1 C2 H2A 111.0 . .
C3 C2 H2A 111.0 . .
O1 C2 H2B 111.0 . .
C3 C2 H2B 111.0 . .
H2A C2 H2B 109.0 . .
C2 C3 C9 101.6(13) . .
C2 C3 C4 120.7(12) . .
C9 C3 C4 108.6(8) . .
C3 C4 C5 119.5(9) . .
C3 C4 C7 105.9(8) . .
C5 C4 C7 103.3(8) . .
C3 C4 H4 109.2 . .
C5 C4 H4 109.2 . .
C7 C4 H4 109.2 . .
O2 C5 C4 103.7(8) . .
O2 C5 H5A 111.0 . .
C4 C5 H5A 111.0 . .
O2 C5 H5B 111.0 . .
C4 C5 H5B 111.0 . .
H5A C5 H5B 109.0 . .
O2 C6 C10 111.3(9) . .
O2 C6 C7 108.3(8) . .
C10 C6 C7 111.9(7) . .
O2 C6 H6 108.4 . .
C10 C6 H6 108.4 . .
C7 C6 H6 108.4 . .
C8 C7 C4 107.4(7) . .
C8 C7 C6 115.1(8) . .
C4 C7 C6 101.6(7) . .
C8 C7 H7 110.8 . .
C4 C7 H7 110.8 . .
C6 C7 H7 110.8 . .
C7 C8 C9 105.8(7) . .
C7 C8 H8A 110.6 . .
C9 C8 H8A 110.6 . .
C7 C8 H8B 110.6 . .
C9 C8 H8B 110.6 . .
H8A C8 H8B 108.7 . .
C3 C9 C8 105.9(8) . .
C3 C9 C1 105.0(9) . .
C8 C9 C1 113.0(8) . .
C3 C9 H9 110.9 . .
C8 C9 H9 110.9 . .
C1 C9 H9 110.9 . .
N1 C10 C6 177.9(12) . .
N2 C11 C12 176.1(9) . .
O4 C12 C11 109.2(6) . .
O4 C12 C13 105.7(5) . .
C11 C12 C13 112.5(6) . .
O4 C12 H12 109.8 . .
C11 C12 H12 109.8 . .
C13 C12 H12 109.8 . .
C19 C13 C12 103.5(5) . .
C19 C13 C14 106.5(5) . .
C12 C13 C14 113.7(6) . .
C19 C13 H13 110.9 . .
C12 C13 H13 110.9 . .
C14 C13 H13 110.9 . .
C15 C14 C13 104.8(5) . .
C15 C14 H14A 110.8 . .
C13 C14 H14A 110.8 . .
C15 C14 H14B 110.8 . .
C13 C14 H14B 110.8 . .
H14A C14 H14B 108.9 . .
C16 C15 C14 111.9(6) . .
C16 C15 C18 102.3(5) . .
C14 C15 C18 103.4(5) . .
C16 C15 H15 112.8 . .
C14 C15 H15 112.8 . .
C18 C15 H15 112.8 . .
O3 C16 C22 109.5(6) . 4_676
O3 C16 C15 105.4(6) . .
C22 C16 C15 112.3(6) 4_676 .
O3 C16 H16 109.8 . .
C22 C16 H16 109.8 4_676 .
C15 C16 H16 109.8 . .
O3 C17 C18 108.5(6) . .
O3 C17 H17A 110.0 . .
C18 C17 H17A 110.0 . .
O3 C17 H17B 110.0 . .
C18 C17 H17B 110.0 . .
H17A C17 H17B 108.4 . .
C19 C18 C17 117.6(6) . .
C19 C18 C15 105.2(5) . .
C17 C18 C15 102.3(6) . .
C19 C18 H18 110.4 . .
C17 C18 H18 110.4 . .
C15 C18 H18 110.4 . .
C18 C19 C20 116.2(6) . .
C18 C19 C13 106.2(5) . .
C20 C19 C13 104.3(6) . .
C18 C19 H19 110.0 . .
C20 C19 H19 110.0 . .
C13 C19 H19 110.0 . .
O4 C20 C19 104.4(6) . .
O4 C20 H20A 110.9 . .
C19 C20 H20A 110.9 . .
O4 C20 H20B 110.9 . .
C19 C20 H20B 110.9 . .
H20A C20 H20B 108.9 . .
N3 C21 C1 177.3(11) . 2_656
N4 C22 C16 176.3(8) . 4_475
C10 N1 Ag1 177.9(8) . .
C11 N2 Ag1 142.4(7) . .
C21 N3 Ag1 159.3(9) . .
C22 N4 Ag1 172.0(6) . .
C1 O1 C2 107.6(11) . .
C6 O2 C5 106.8(7) . .
C16 O3 C17 108.5(5) . .
C12 O4 C20 106.1(5) . .
F5 P1 F6 85.6(11) . .
F5 P1 F3 89.3(10) . .
F6 P1 F3 174.9(11) . .
F5 P1 F1 97.0(11) . .
F6 P1 F1 86.6(8) . .
F3 P1 F1 93.3(9) . .
F5 P1 F4 92.0(11) . .
F6 P1 F4 90.1(8) . .
F3 P1 F4 90.8(9) . .
F1 P1 F4 170.1(9) . .
F5 P1 F2 175.1(9) . .
F6 P1 F2 98.1(11) . .
F3 P1 F2 87.0(8) . .
F1 P1 F2 86.4(7) . .
F4 P1 F2 84.8(7) . .

loop_
_geom_bond_atom_site_label_1
_geom_bond_atom_site_label_2
_geom_bond_distance
_geom_bond_site_symmetry_2
Ag1 N4 2.233(6) .
Ag1 N1 2.267(8) .
Ag1 N3 2.355(8) .
Ag1 N2 2.414(8) .
C1 O1 1.419(2) .
C1 C21 1.460(14) 2_646
C1 C9 1.543(13) .
C1 H1 0.9800 .
C2 O1 1.419(2) .
C2 C3 1.47(2) .
C2 H2A 0.9700 .
C2 H2B 0.9700 .
C3 C9 1.485(15) .
C3 C4 1.500(16) .
C4 C5 1.511(14) .
C4 C7 1.520(13) .
C4 H4 0.9800 .
C5 O2 1.402(15) .
C5 H5A 0.9700 .
C5 H5B 0.9700 .
C6 O2 1.362(14) .
C6 C10 1.485(12) .
C6 C7 1.540(12) .
C6 H6 0.9800 .
C7 C8 1.490(11) .
C7 H7 0.9800 .
C8 C9 1.512(12) .
C8 H8A 0.9700 .
C8 H8B 0.9700 .
C9 H9 0.9800 .
C10 N1 1.110(10) .
C11 N2 1.123(10) .
C11 C12 1.472(10) .
C12 O4 1.417(9) .
C12 C13 1.542(9) .
C12 H12 0.9800 .
C13 C19 1.540(9) .
C13 C14 1.542(9) .
C13 H13 0.9800 .
C14 C15 1.527(9) .
C14 H14A 0.9700 .
C14 H14B 0.9700 .
C15 C16 1.525(9) .
C15 C18 1.536(9) .
C15 H15 0.9800 .
C16 O3 1.414(9) .
C16 C22 1.489(9) 4_676
C16 H16 0.9800 .
C17 O3 1.439(10) .
C17 C18 1.526(10) .
C17 H17A 0.9700 .
C17 H17B 0.9700 .
C18 C19 1.521(10) .
C18 H18 0.9800 .
C19 C20 1.521(10) .
C19 H19 0.9800 .
C20 O4 1.433(9) .
C20 H20A 0.9700 .
C20 H20B 0.9700 .
C21 N3 1.127(11) .
C21 C1 1.460(14) 2_656
C22 N4 1.125(8) .
C22 C16 1.489(9) 4_475
F1 P1 1.494(11) .
F2 P1 1.534(10) .
F3 P1 1.459(10) .
F4 P1 1.498(10) .
F5 P1 1.421(10) .
F6 P1 1.436(10) .

loop_
_geom_torsion_atom_site_label_1
_geom_torsion_atom_site_label_2
_geom_torsion_atom_site_label_3
_geom_torsion_atom_site_label_4
_geom_torsion
_geom_torsion_site_symmetry_1
_geom_torsion_site_symmetry_4
O1 C2 C3 C9 41.6(16) . .
O1 C2 C3 C4 -78.4(18) . .
C2 C3 C4 C5 6.0(16) . .
C9 C3 C4 C5 -110.4(11) . .
C2 C3 C4 C7 122.0(12) . .
C9 C3 C4 C7 5.5(12) . .
C3 C4 C5 O2 82.5(11) . .
C7 C4 C5 O2 -34.7(9) . .
C3 C4 C7 C8 10.7(10) . .
C5 C4 C7 C8 137.2(7) . .
C3 C4 C7 C6 -110.5(9) . .
C5 C4 C7 C6 16.0(8) . .
O2 C6 C7 C8 -107.6(9) . .
C10 C6 C7 C8 129.4(9) . .
O2 C6 C7 C4 8.1(9) . .
C10 C6 C7 C4 -115.0(9) . .
C4 C7 C8 C9 -22.5(9) . .
C6 C7 C8 C9 89.8(9) . .
C2 C3 C9 C8 -147.6(10) . .
C4 C3 C9 C8 -19.3(12) . .
C2 C3 C9 C1 -27.7(11) . .
C4 C3 C9 C1 100.5(11) . .
C7 C8 C9 C3 25.8(10) . .
C7 C8 C9 C1 -88.7(9) . .
O1 C1 C9 C3 4.5(10) . .
C21 C1 C9 C3 124.0(10) 2_646 .
O1 C1 C9 C8 119.5(9) . .
C21 C1 C9 C8 -121.0(10) 2_646 .
O2 C6 C10 N1 -171(29) . .
C7 C6 C10 N1 -50(30) . .
N2 C11 C12 O4 -30(13) . .
N2 C11 C12 C13 87(13) . .
O4 C12 C13 C19 18.7(7) . .
C11 C12 C13 C19 -100.3(7) . .
O4 C12 C13 C14 -96.4(6) . .
C11 C12 C13 C14 144.5(6) . .
C19 C13 C14 C15 20.5(7) . .
C12 C13 C14 C15 133.8(6) . .
C13 C14 C15 C16 -144.4(6) . .
C13 C14 C15 C18 -35.1(7) . .
C14 C15 C16 O3 73.5(7) . .
C18 C15 C16 O3 -36.6(6) . .
C14 C15 C16 C22 -167.3(6) . 4_676
C18 C15 C16 C22 82.6(7) . 4_676
O3 C17 C18 C19 -128.7(6) . .
O3 C17 C18 C15 -14.2(7) . .
C16 C15 C18 C19 153.2(5) . .
C14 C15 C18 C19 36.8(7) . .
C16 C15 C18 C17 29.8(6) . .
C14 C15 C18 C17 -86.6(6) . .
C17 C18 C19 C20 -26.4(9) . .
C15 C18 C19 C20 -139.4(6) . .
C17 C18 C19 C13 89.0(7) . .
C15 C18 C19 C13 -24.0(7) . .
C12 C13 C19 C18 -117.9(6) . .
C14 C13 C19 C18 2.2(7) . .
C12 C13 C19 C20 5.3(7) . .
C14 C13 C19 C20 125.4(6) . .
C18 C19 C20 O4 89.1(7) . .
C13 C19 C20 O4 -27.4(7) . .
C6 C10 N1 Ag1 36(50) . .
N4 Ag1 N1 C10 -146(24) . .
N3 Ag1 N1 C10 -4(25) . .
N2 Ag1 N1 C10 103(25) . .
C12 C11 N2 Ag1 -80(13) . .
N4 Ag1 N2 C11 166.3(12) . .
N1 Ag1 N2 C11 -43.4(12) . .
N3 Ag1 N2 C11 51.3(12) . .
C1 C21 N3 Ag1 -44(25) 2_656 .
N4 Ag1 N3 C21 53(2) . .
N1 Ag1 N3 C21 -108(2) . .
N2 Ag1 N3 C21 162(2) . .
C16 C22 N4 Ag1 6(16) 4_475 .
N1 Ag1 N4 C22 -50(5) . .
N3 Ag1 N4 C22 170(5) . .
N2 Ag1 N4 C22 58(5) . .
C21 C1 O1 C2 -99.3(14) 2_646 .
C9 C1 O1 C2 21.9(14) . .
C3 C2 O1 C1 -40.8(18) . .
C10 C6 O2 C5 92.1(9) . .
C7 C6 O2 C5 -31.3(10) . .
C4 C5 O2 C6 41.5(10) . .
C22 C16 O3 C17 -92.4(7) 4_676 .
C15 C16 O3 C17 28.6(7) . .
C18 C17 O3 C16 -8.8(8) . .
C11 C12 O4 C20 83.7(6) . .
C13 C12 O4 C20 -37.5(7) . .
C19 C20 O4 C12 40.9(7) . .
